data_7101951
loop_
_publ_author_name
'Campbell, Fred'
'Plante, Jeffrey'
'Carruthers, Christopher'
'Hardie, Michaele J'
'Prior, Timothy J'
'Wilson, Andrew J'

_publ_section_title
;
 Macrocyclic scaffolds derived from p-aminobenzoic acid.
;
_journal_issue 22
_journal_name_full 'Chemical communications (Cambridge, England)'
_journal_page_first 2240
_journal_page_last 2242
_journal_paper_doi 10.1039/b704366j
_journal_year 2007
_chemical_formula_moiety (trimer)4(toluene)4
_chemical_formula_sum 'C37 H41 N3 O3'
_chemical_formula_weight 575.73
_chemical_name_systematic
;
2,8,14, Tri-n-propyl-2,8-14-triazatetracyclo[142,24,7,210,13]
tetracosa-4,6,10,12,16,18,19,21,23-nonaene-3,9,15trione
;
_space_group_IT_number 14
_symmetry_cell_setting monoclinic
_symmetry_space_group_name_Hall '-P 2ybc'
_symmetry_space_group_name_H-M 'P 1 21/c 1'
_atom_sites_solution_hydrogens geom
_atom_sites_solution_primary direct
_atom_sites_solution_secondary difmap
_cell_angle_alpha 90.00
_cell_angle_beta 94.7120(10)
_cell_angle_gamma 90.00
_cell_formula_units_Z 16
_cell_length_a 26.934(3)
_cell_length_b 9.8762(12)
_cell_length_c 47.994(6)
_cell_measurement_reflns_used 9325
_cell_measurement_temperature 150(2)
_cell_measurement_theta_max 26.58
_cell_measurement_theta_min 4.612
_cell_volume 12723(3)
_computing_cell_refinement 'APEX-II (Bruker)'
_computing_data_collection 'APEX-II (Bruker)'
_computing_data_reduction 'APEX-II (Bruker)'
_computing_structure_refinement 'SHELXL-97 (Sheldrick, 1997)'
_computing_structure_solution 'SHELXS-97 (Sheldrick, 1990)'
_diffrn_ambient_temperature 150(2)
_diffrn_detector_type 'APEXII CCD'
_diffrn_measured_fraction_theta_full 0.991
_diffrn_measured_fraction_theta_max 0.991
_diffrn_measurement_device_type 'Bruker D8 diffractometer'
_diffrn_measurement_method '\w rotation with narrow frames'
_diffrn_radiation_monochromator 'silicon 111'
_diffrn_radiation_source 'Daresbury SRS, Station 16.2SMX'
_diffrn_radiation_type synchrotron
_diffrn_radiation_wavelength 0.79770
_diffrn_reflns_av_R_equivalents 0.0690
_diffrn_reflns_av_sigmaI/netI 0.0650
_diffrn_reflns_limit_h_max 29
_diffrn_reflns_limit_h_min -29
_diffrn_reflns_limit_k_max 10
_diffrn_reflns_limit_k_min -10
_diffrn_reflns_limit_l_max 52
_diffrn_reflns_limit_l_min -52
_diffrn_reflns_number 66070
_diffrn_reflns_theta_full 26.00
_diffrn_reflns_theta_max 26.00
_diffrn_reflns_theta_min 4.61
_diffrn_standards_decay_% 0
_diffrn_standards_interval_count 0
_diffrn_standards_interval_time 0
_diffrn_standards_number 0
_exptl_absorpt_coefficient_mu 0.076
_exptl_absorpt_correction_T_max 0.9985
_exptl_absorpt_correction_T_min 0.9901
_exptl_absorpt_correction_type multi-scan
_exptl_absorpt_process_details SADABS
_exptl_crystal_colour colourless
_exptl_crystal_density_diffrn 1.202
_exptl_crystal_density_method 'not measured'
_exptl_crystal_description needle
_exptl_crystal_F_000 4928
_exptl_crystal_size_max 0.13
_exptl_crystal_size_mid 0.04
_exptl_crystal_size_min 0.02
_refine_diff_density_max 0.714
_refine_diff_density_min -0.368
_refine_diff_density_rms 0.065
_refine_ls_extinction_method none
_refine_ls_goodness_of_fit_ref 1.059
_refine_ls_hydrogen_treatment noref
_refine_ls_matrix_type block
_refine_ls_number_parameters 1564
_refine_ls_number_reflns 17528
_refine_ls_number_restraints 4
_refine_ls_restrained_S_all 1.060
_refine_ls_R_factor_all 0.0939
_refine_ls_R_factor_gt 0.0674
_refine_ls_shift/su_max 0.001
_refine_ls_shift/su_mean 0.000
_refine_ls_structure_factor_coef Fsqd
_refine_ls_weighting_details 'calc w=1/[\s^2^(Fo^2^)+(0.0783P)^2^+15.0367P] where P=(Fo^2^+2Fc^2^)/3'
_refine_ls_wR_factor_gt 0.1679
_refine_ls_wR_factor_ref 0.1831
_reflns_number_gt 12870
_reflns_number_total 17528
_reflns_threshold_expression >2sigma(I)
_cod_data_source_file b704366j.txt
_cod_data_source_block 1a
_cod_depositor_comments
;
The following automatic conversions were performed:
'_symmetry_cell_setting' value 'Monoclinic' changed to 'monoclinic'
according to '/home/saulius/struct/CIF-dictionaries/cif_core.dic'
dictionary named 'cif_core.dic' version 2.4.1 from
2010-06-29.

'_exptl_absorpt_correction_type' value 'multiscan' changed to
'multi-scan' according to
'/home/saulius/struct/CIF-dictionaries/cif_core.dic' dictionary named
'cif_core.dic' version 2.4.1 from 2010-06-29.

Automatic conversion script
Id: cif_fix_enum 1527 2010-12-29 10:47:43Z saulius 
;
_cod_original_sg_symbol_H-M P2(1)/c
_cod_database_code 7101951

loop_
_symmetry_equiv_pos_as_xyz
'x, y, z'
'-x, y+1/2, -z+1/2'
'-x, -y, -z'
'x, -y-1/2, z-1/2'

loop_
_atom_site_label
_atom_site_type_symbol
_atom_site_fract_x
_atom_site_fract_y
_atom_site_fract_z
_atom_site_U_iso_or_equiv
_atom_site_adp_type
_atom_site_occupancy
_atom_site_symmetry_multiplicity
_atom_site_calc_flag
_atom_site_refinement_flags
_atom_site_disorder_assembly
_atom_site_disorder_group
O1 O 0.19413(10) 0.5316(3) 0.55438(5) 0.0480(7) Uani 1 1 d . . .
N1 N 0.25279(11) 0.6243(3) 0.58494(6) 0.0318(7) Uani 1 1 d . . .
C1 C 0.40105(14) 0.7598(4) 0.60101(7) 0.0353(9) Uani 1 1 d . . .
O2 O 0.43859(10) 0.6384(3) 0.45566(6) 0.0464(7) Uani 1 1 d . . .
N2 N 0.35883(11) 0.6517(3) 0.46847(6) 0.0304(7) Uani 1 1 d . . .
C2 C 0.36136(15) 0.8485(4) 0.60282(8) 0.0407(10) Uani 1 1 d . . .
H2 H 0.3677 0.9404 0.6077 0.049 Uiso 1 1 calc R . .
O3 O 0.46746(11) 0.8646(3) 0.62869(6) 0.0594(9) Uani 1 1 d . . .
N3 N 0.48361(11) 0.7973(3) 0.58539(6) 0.0365(8) Uani 1 1 d . . .
C3 C 0.31287(15) 0.8044(4) 0.59759(8) 0.0388(9) Uani 1 1 d . . .
H3 H 0.2861 0.8665 0.5984 0.047 Uiso 1 1 calc R . .
O4 O 0.06037(9) 0.1341(3) 0.54780(5) 0.0351(6) Uani 1 1 d . . .
N4 N 0.14097(10) 0.1503(3) 0.53670(5) 0.0246(6) Uani 1 1 d . . .
C4 C 0.30329(13) 0.6703(4) 0.59112(7) 0.0307(8) Uani 1 1 d . . .
O5 O 0.04284(9) 0.3183(3) 0.37228(5) 0.0384(6) Uani 1 1 d . . .
N5 N 0.02472(10) 0.2793(3) 0.41690(5) 0.0253(6) Uani 1 1 d . . .
C5 C 0.34267(13) 0.5794(4) 0.59079(8) 0.0340(9) Uani 1 1 d . . .
H5 H 0.3361 0.4860 0.5875 0.041 Uiso 1 1 calc R . .
O6 O 0.31497(8) 0.0366(3) 0.45616(5) 0.0362(6) Uani 1 1 d . . .
N6 N 0.24889(10) 0.0499(3) 0.42334(5) 0.0255(6) Uani 1 1 d . . .
C6 C 0.39119(14) 0.6243(4) 0.59520(8) 0.0378(9) Uani 1 1 d . . .
H6 H 0.4179 0.5622 0.5943 0.045 Uiso 1 1 calc R . .
O7 O -0.06510(9) 0.9130(3) 0.31212(5) 0.0427(7) Uani 1 1 d . . .
N7 N -0.00578(10) 0.7893(3) 0.33721(6) 0.0267(7) Uani 1 1 d . . .
C7 C 0.23561(13) 0.5817(4) 0.55901(7) 0.0314(8) Uani 1 1 d . . .
O8 O 0.18800(10) 0.9268(3) 0.21430(5) 0.0447(7) Uani 1 1 d . . .
N8 N 0.10942(11) 0.9339(3) 0.22781(6) 0.0297(7) Uani 1 1 d . . .
C8 C 0.26868(12) 0.6034(4) 0.53569(7) 0.0278(8) Uani 1 1 d . . .
O9 O 0.21704(10) 0.6024(3) 0.37992(5) 0.0477(7) Uani 1 1 d . . .
N9 N 0.23295(10) 0.7144(3) 0.34035(6) 0.0305(7) Uani 1 1 d . . .
C9 C 0.26719(13) 0.7228(4) 0.52056(7) 0.0311(8) Uani 1 1 d . . .
H9 H 0.2459 0.7941 0.5255 0.037 Uiso 1 1 calc R . .
O10 O 0.25944(10) 0.4038(3) 0.13248(5) 0.0466(7) Uani 1 1 d . . .
N10 N 0.24966(10) 0.3565(3) 0.17800(6) 0.0261(6) Uani 1 1 d . . .
C10 C 0.29641(13) 0.7401(4) 0.49823(7) 0.0318(9) Uani 1 1 d . . .
H10 H 0.2951 0.8223 0.4879 0.038 Uiso 1 1 calc R . .
O11 O 0.54872(9) 0.1417(3) 0.19970(5) 0.0471(7) Uani 1 1 d . . .
N11 N 0.48271(10) 0.2132(3) 0.17122(6) 0.0296(7) Uani 1 1 d . B .
C11 C 0.32758(12) 0.6353(3) 0.49119(7) 0.0261(8) Uani 1 1 d . . .
O12 O 0.31050(9) 0.1955(3) 0.30603(5) 0.0407(7) Uani 1 1 d . . .
N12 N 0.38824(10) 0.2106(3) 0.29092(6) 0.0274(7) Uani 1 1 d . . .
C12 C 0.32852(13) 0.5150(3) 0.50594(7) 0.0287(8) Uani 1 1 d . . .
H12 H 0.3496 0.4433 0.5010 0.034 Uiso 1 1 calc R . .
C13 C 0.29895(13) 0.4986(4) 0.52780(7) 0.0296(8) Uani 1 1 d . . .
H13 H 0.2993 0.4149 0.5376 0.036 Uiso 1 1 calc R . .
C14 C 0.40967(14) 0.6564(4) 0.47382(8) 0.0339(9) Uani 1 1 d . . .
C15 C 0.42802(13) 0.6914(4) 0.50314(8) 0.0319(9) Uani 1 1 d . . .
C16 C 0.45935(13) 0.6036(4) 0.51903(8) 0.0349(9) Uani 1 1 d . . .
H16 H 0.4683 0.5194 0.5113 0.042 Uiso 1 1 calc R . .
C17 C 0.47760(13) 0.6371(4) 0.54582(8) 0.0344(9) Uani 1 1 d . . .
H17 H 0.4987 0.5759 0.5565 0.041 Uiso 1 1 calc R . .
C18 C 0.46507(13) 0.7605(4) 0.55716(8) 0.0327(9) Uani 1 1 d . . .
C19 C 0.43427(13) 0.8506(4) 0.54156(8) 0.0360(9) Uani 1 1 d . . .
H19 H 0.4257 0.9352 0.5493 0.043 Uiso 1 1 calc R . .
C20 C 0.41616(14) 0.8158(4) 0.51462(8) 0.0346(9) Uani 1 1 d . . .
H20 H 0.3954 0.8775 0.5039 0.042 Uiso 1 1 calc R . .
C21 C 0.45348(15) 0.8122(4) 0.60634(8) 0.0396(10) Uani 1 1 d . . .
C22 C 0.22134(14) 0.6066(4) 0.60843(7) 0.0361(9) Uani 1 1 d . . .
H22A H 0.1862 0.6250 0.6018 0.043 Uiso 1 1 calc R . .
H22B H 0.2314 0.6736 0.6232 0.043 Uiso 1 1 calc R . .
C23 C 0.22513(17) 0.4656(4) 0.62087(8) 0.0492(11) Uani 1 1 d . . .
H23A H 0.2605 0.4444 0.6265 0.059 Uiso 1 1 calc R . .
H23B H 0.2127 0.3986 0.6066 0.059 Uiso 1 1 calc R . .
C24 C 0.19493(19) 0.4549(5) 0.64617(9) 0.0574(12) Uani 1 1 d . . .
H24A H 0.2084 0.5178 0.6607 0.086 Uiso 1 1 calc R . .
H24B H 0.1969 0.3622 0.6535 0.086 Uiso 1 1 calc R . .
H24C H 0.1601 0.4779 0.6407 0.086 Uiso 1 1 calc R . .
C25 C 0.33576(14) 0.6341(4) 0.43985(7) 0.0350(9) Uani 1 1 d . . .
H25A H 0.3603 0.6582 0.4264 0.042 Uiso 1 1 calc R . .
H25B H 0.3072 0.6971 0.4368 0.042 Uiso 1 1 calc R . .
C26 C 0.31749(16) 0.4897(4) 0.43389(8) 0.0441(10) Uani 1 1 d . . .
H26A H 0.2932 0.4655 0.4475 0.053 Uiso 1 1 calc R . .
H26B H 0.2998 0.4867 0.4150 0.053 Uiso 1 1 calc R . .
C27 C 0.35856(18) 0.3859(4) 0.43551(10) 0.0583(12) Uani 1 1 d . . .
H27A H 0.3810 0.4038 0.4208 0.087 Uiso 1 1 calc R . .
H27B H 0.3441 0.2953 0.4329 0.087 Uiso 1 1 calc R . .
H27C H 0.3773 0.3912 0.4539 0.087 Uiso 1 1 calc R . .
C28 C 0.53429(16) 0.8522(4) 0.58899(10) 0.0523(12) Uani 1 1 d . . .
H28A H 0.5557 0.8057 0.5762 0.063 Uiso 1 1 calc R . .
H28B H 0.5485 0.8366 0.6084 0.063 Uiso 1 1 calc R . .
C29 C 0.53294(17) 1.0107(5) 0.58248(11) 0.0664(14) Uani 1 1 d . . .
H29A H 0.5203 1.0257 0.5628 0.080 Uiso 1 1 calc R . .
H29B H 0.5099 1.0561 0.5946 0.080 Uiso 1 1 calc R . .
C30 C 0.5829(2) 1.0699(6) 0.58745(13) 0.0814(17) Uani 1 1 d . . .
H30A H 0.5947 1.0585 0.6072 0.122 Uiso 1 1 calc R . .
H30B H 0.5815 1.1665 0.5828 0.122 Uiso 1 1 calc R . .
H30C H 0.6057 1.0241 0.5757 0.122 Uiso 1 1 calc R . .
C31 C 0.23631(12) 0.0933(3) 0.47214(7) 0.0245(8) Uani 1 1 d . . .
C32 C 0.20112(13) -0.0033(3) 0.47760(7) 0.0276(8) Uani 1 1 d . . .
H32 H 0.1978 -0.0826 0.4664 0.033 Uiso 1 1 calc R . .
C33 C 0.17076(12) 0.0142(3) 0.49911(7) 0.0255(8) Uani 1 1 d . . .
H33 H 0.1476 -0.0543 0.5031 0.031 Uiso 1 1 calc R . .
C34 C 0.17408(12) 0.1324(3) 0.51489(6) 0.0229(8) Uani 1 1 d . . .
C35 C 0.20901(12) 0.2307(3) 0.50963(7) 0.0260(8) Uani 1 1 d . . .
H35 H 0.2113 0.3116 0.5204 0.031 Uiso 1 1 calc R . .
C36 C 0.24050(12) 0.2099(3) 0.48860(7) 0.0257(8) Uani 1 1 d . . .
H36 H 0.2651 0.2755 0.4854 0.031 Uiso 1 1 calc R . .
C37 C 0.09065(12) 0.1504(3) 0.53033(7) 0.0258(8) Uani 1 1 d . . .
C38 C 0.07410(12) 0.1808(3) 0.50035(7) 0.0236(8) Uani 1 1 d . . .
C39 C 0.04612(12) 0.0882(3) 0.48370(7) 0.0274(8) Uani 1 1 d . . .
H39 H 0.0381 0.0027 0.4912 0.033 Uiso 1 1 calc R . .
C40 C 0.02992(12) 0.1196(3) 0.45634(7) 0.0248(8) Uani 1 1 d . . .
H40 H 0.0109 0.0561 0.4451 0.030 Uiso 1 1 calc R . .
C41 C 0.04170(12) 0.2450(3) 0.44550(7) 0.0238(8) Uani 1 1 d . . .
C42 C 0.06909(12) 0.3389(3) 0.46189(7) 0.0260(8) Uani 1 1 d . . .
H42 H 0.0767 0.4248 0.4544 0.031 Uiso 1 1 calc R . .
C43 C 0.08532(12) 0.3061(3) 0.48933(7) 0.0264(8) Uani 1 1 d . . .
H43 H 0.1042 0.3699 0.5006 0.032 Uiso 1 1 calc R . .
C44 C 0.05534(12) 0.2770(3) 0.39607(7) 0.0254(8) Uani 1 1 d . . .
C45 C 0.10608(12) 0.2169(3) 0.40320(7) 0.0251(8) Uani 1 1 d . . .
C46 C 0.14691(12) 0.3010(4) 0.40954(7) 0.0280(8) Uani 1 1 d . . .
H46 H 0.1428 0.3965 0.4095 0.034 Uiso 1 1 calc R . .
C47 C 0.19372(13) 0.2443(4) 0.41586(7) 0.0295(8) Uani 1 1 d . . .
H47 H 0.2216 0.3017 0.4202 0.035 Uiso 1 1 calc R . .
C48 C 0.20019(12) 0.1055(3) 0.41594(7) 0.0258(8) Uani 1 1 d . . .
C49 C 0.15997(13) 0.0214(4) 0.40885(7) 0.0293(8) Uani 1 1 d . . .
H49 H 0.1645 -0.0739 0.4082 0.035 Uiso 1 1 calc R . .
C50 C 0.11313(13) 0.0770(3) 0.40277(7) 0.0286(8) Uani 1 1 d . . .
H50 H 0.0855 0.0192 0.3982 0.034 Uiso 1 1 calc R . .
C51 C 0.27070(12) 0.0616(3) 0.44989(7) 0.0261(8) Uani 1 1 d . . .
C52 C 0.16279(14) 0.1420(4) 0.56585(7) 0.0326(9) Uani 1 1 d . . .
H52A H 0.1368 0.1641 0.5786 0.039 Uiso 1 1 calc R . .
H52B H 0.1896 0.2103 0.5688 0.039 Uiso 1 1 calc R . .
C53 C 0.18400(14) 0.0029(4) 0.57319(8) 0.0376(9) Uani 1 1 d . . .
H53A H 0.2095 -0.0194 0.5602 0.045 Uiso 1 1 calc R . .
H53B H 0.2007 0.0058 0.5923 0.045 Uiso 1 1 calc R . .
C54 C 0.14520(16) -0.1079(4) 0.57176(9) 0.0494(11) Uani 1 1 d . . .
H54A H 0.1219 -0.0922 0.5861 0.074 Uiso 1 1 calc R . .
H54B H 0.1616 -0.1957 0.5751 0.074 Uiso 1 1 calc R . .
H54C H 0.1270 -0.1077 0.5532 0.074 Uiso 1 1 calc R . .
C55 C -0.02577(12) 0.3360(3) 0.41220(7) 0.0290(8) Uani 1 1 d . . .
H55A H -0.0489 0.2805 0.4224 0.035 Uiso 1 1 calc R . .
H55B H -0.0367 0.3304 0.3920 0.035 Uiso 1 1 calc R . .
C56 C -0.02911(13) 0.4819(4) 0.42158(8) 0.0327(9) Uani 1 1 d . . .
H56A H -0.0072 0.5387 0.4108 0.039 Uiso 1 1 calc R . .
H56B H -0.0171 0.4888 0.4416 0.039 Uiso 1 1 calc R . .
C57 C -0.08270(14) 0.5354(4) 0.41742(10) 0.0468(11) Uani 1 1 d . . .
H57A H -0.0946 0.5292 0.3976 0.070 Uiso 1 1 calc R . .
H57B H -0.0835 0.6301 0.4234 0.070 Uiso 1 1 calc R . .
H57C H -0.1042 0.4811 0.4285 0.070 Uiso 1 1 calc R . .
C58 C 0.27350(14) -0.0271(4) 0.40191(7) 0.0328(9) Uani 1 1 d . . .
H58A H 0.2548 -0.1121 0.3978 0.039 Uiso 1 1 calc R . .
H58B H 0.3076 -0.0517 0.4095 0.039 Uiso 1 1 calc R . .
C59 C 0.27669(14) 0.0505(4) 0.37498(7) 0.0359(9) Uani 1 1 d . . .
H59A H 0.2919 -0.0091 0.3614 0.043 Uiso 1 1 calc R . .
H59B H 0.2424 0.0717 0.3671 0.043 Uiso 1 1 calc R . .
C60 C 0.30597(16) 0.1803(4) 0.37746(8) 0.0457(10) Uani 1 1 d . . .
H60A H 0.2895 0.2440 0.3894 0.069 Uiso 1 1 calc R . .
H60B H 0.3078 0.2199 0.3589 0.069 Uiso 1 1 calc R . .
H60C H 0.3397 0.1615 0.3858 0.069 Uiso 1 1 calc R . .
C61 C 0.14750(12) 0.7022(4) 0.35394(7) 0.0276(8) Uani 1 1 d . . .
C62 C 0.13167(13) 0.8353(4) 0.34837(7) 0.0280(8) Uani 1 1 d . . .
H62 H 0.1556 0.9058 0.3477 0.034 Uiso 1 1 calc R . .
C63 C 0.08118(12) 0.8649(4) 0.34387(7) 0.0267(8) Uani 1 1 d . . .
H63 H 0.0705 0.9559 0.3411 0.032 Uiso 1 1 calc R . .
C64 C 0.04624(12) 0.7602(3) 0.34350(6) 0.0233(8) Uani 1 1 d . . .
C65 C 0.06158(13) 0.6304(3) 0.35002(7) 0.0285(8) Uani 1 1 d . . .
H65 H 0.0377 0.5600 0.3508 0.034 Uiso 1 1 calc R . .
C66 C 0.11191(13) 0.6019(4) 0.35550(7) 0.0310(8) Uani 1 1 d . . .
H66 H 0.1221 0.5123 0.3604 0.037 Uiso 1 1 calc R . .
C67 C -0.02268(13) 0.8643(4) 0.31450(7) 0.0302(8) Uani 1 1 d . . .
C68 C 0.01153(12) 0.8817(3) 0.29154(7) 0.0268(8) Uani 1 1 d . . .
C69 C 0.02496(13) 1.0100(4) 0.28334(7) 0.0334(9) Uani 1 1 d . . .
H69 H 0.0118 1.0874 0.2919 0.040 Uiso 1 1 calc R . .
C70 C 0.05749(14) 1.0262(4) 0.26265(7) 0.0345(9) Uani 1 1 d . . .
H70 H 0.0677 1.1145 0.2578 0.041 Uiso 1 1 calc R . .
C71 C 0.07513(13) 0.9149(4) 0.24906(7) 0.0288(8) Uani 1 1 d . . .
C72 C 0.05948(13) 0.7865(4) 0.25610(7) 0.0297(8) Uani 1 1 d . . .
H72 H 0.0698 0.7099 0.2461 0.036 Uiso 1 1 calc R . .
C73 C 0.02906(13) 0.7693(4) 0.27760(7) 0.0293(8) Uani 1 1 d . . .
H73 H 0.0200 0.6807 0.2830 0.035 Uiso 1 1 calc R . .
C74 C 0.15884(13) 0.9062(3) 0.23214(7) 0.0282(8) Uani 1 1 d . . .
C75 C 0.17744(12) 0.8523(3) 0.26025(7) 0.0260(8) Uani 1 1 d . . .
C76 C 0.20082(13) 0.9406(3) 0.27967(7) 0.0288(8) Uani 1 1 d . . .
H76 H 0.2035 1.0338 0.2751 0.035 Uiso 1 1 calc R . .
C77 C 0.22012(12) 0.8954(3) 0.30549(7) 0.0276(8) Uani 1 1 d . . .
H77 H 0.2371 0.9564 0.3183 0.033 Uiso 1 1 calc R . .
C78 C 0.21470(12) 0.7610(3) 0.31278(7) 0.0262(8) Uani 1 1 d . . .
C79 C 0.19273(13) 0.6703(4) 0.29339(7) 0.0316(9) Uani 1 1 d . . .
H79 H 0.1901 0.5772 0.2980 0.038 Uiso 1 1 calc R . .
C80 C 0.17467(13) 0.7166(3) 0.26716(7) 0.0296(8) Uani 1 1 d . . .
H80 H 0.1602 0.6542 0.2538 0.035 Uiso 1 1 calc R . .
C81 C 0.20160(13) 0.6678(4) 0.35916(7) 0.0330(9) Uani 1 1 d . . .
C82 C -0.03994(14) 0.7600(4) 0.35910(7) 0.0339(9) Uani 1 1 d . . .
H82A H -0.0363 0.6639 0.3647 0.041 Uiso 1 1 calc R . .
H82B H -0.0747 0.7740 0.3513 0.041 Uiso 1 1 calc R . .
C83 C -0.02973(15) 0.8494(4) 0.38477(8) 0.0424(10) Uani 1 1 d . . .
H83A H -0.0517 0.8208 0.3992 0.051 Uiso 1 1 calc R . .
H83B H 0.0051 0.8355 0.3924 0.051 Uiso 1 1 calc R . .
C84 C -0.03770(17) 0.9963(4) 0.37901(9) 0.0508(11) Uani 1 1 d . . .
H84A H -0.0135 1.0280 0.3663 0.076 Uiso 1 1 calc R . .
H84B H -0.0333 1.0471 0.3966 0.076 Uiso 1 1 calc R . .
H84C H -0.0715 1.0106 0.3703 0.076 Uiso 1 1 calc R . .
C85 C 0.08994(15) 1.0008(4) 0.20153(8) 0.0397(10) Uani 1 1 d . . .
H85A H 0.1180 1.0186 0.1899 0.048 Uiso 1 1 calc R . .
H85B H 0.0752 1.0890 0.2061 0.048 Uiso 1 1 calc R . .
C86 C 0.05135(15) 0.9177(5) 0.18492(8) 0.0496(11) Uani 1 1 d . . .
H86A H 0.0232 0.9013 0.1965 0.060 Uiso 1 1 calc R . .
H86B H 0.0385 0.9705 0.1683 0.060 Uiso 1 1 calc R . .
C87 C 0.07001(19) 0.7838(5) 0.17529(9) 0.0624(13) Uani 1 1 d . . .
H87A H 0.0974 0.7988 0.1634 0.094 Uiso 1 1 calc R . .
H87B H 0.0429 0.7357 0.1646 0.094 Uiso 1 1 calc R . .
H87C H 0.0820 0.7295 0.1916 0.094 Uiso 1 1 calc R . .
C88 C 0.28590(13) 0.6811(4) 0.34462(8) 0.0353(9) Uani 1 1 d . . .
H88A H 0.2960 0.6812 0.3649 0.042 Uiso 1 1 calc R . .
H88B H 0.3053 0.7522 0.3358 0.042 Uiso 1 1 calc R . .
C89 C 0.29860(14) 0.5440(4) 0.33250(10) 0.0473(11) Uani 1 1 d . . .
H89A H 0.2791 0.4723 0.3410 0.057 Uiso 1 1 calc R . .
H89B H 0.2896 0.5438 0.3121 0.057 Uiso 1 1 calc R . .
C90 C 0.35383(16) 0.5147(5) 0.33817(12) 0.0660(14) Uani 1 1 d . . .
H90A H 0.3731 0.5860 0.3298 0.099 Uiso 1 1 calc R . .
H90B H 0.3615 0.4270 0.3300 0.099 Uiso 1 1 calc R . .
H90C H 0.3625 0.5121 0.3584 0.099 Uiso 1 1 calc R . .
C91 C 0.31580(12) 0.2538(3) 0.25822(7) 0.0270(8) Uani 1 1 d . . .
C92 C 0.32496(13) 0.3788(4) 0.24666(7) 0.0316(9) Uani 1 1 d . . .
H92 H 0.3465 0.4411 0.2567 0.038 Uiso 1 1 calc R . .
C93 C 0.30281(13) 0.4138(4) 0.22036(7) 0.0306(8) Uani 1 1 d . . .
H93 H 0.3089 0.5003 0.2127 0.037 Uiso 1 1 calc R . .
C94 C 0.27207(12) 0.3225(3) 0.20555(7) 0.0248(8) Uani 1 1 d . . .
C95 C 0.26201(12) 0.1980(3) 0.21716(7) 0.0280(8) Uani 1 1 d . . .
H95 H 0.2403 0.1360 0.2071 0.034 Uiso 1 1 calc R . .
C96 C 0.28361(12) 0.1641(3) 0.24336(7) 0.0287(8) Uani 1 1 d . . .
H96 H 0.2765 0.0789 0.2513 0.034 Uiso 1 1 calc R . .
C97 C 0.27696(13) 0.3650(4) 0.15561(7) 0.0310(8) Uani 1 1 d . . .
C98 C 0.33040(13) 0.3229(4) 0.15999(7) 0.0293(8) Uani 1 1 d . . .
C99 C 0.36768(14) 0.4194(4) 0.15953(8) 0.0361(9) Uani 1 1 d . . .
H99 H 0.3589 0.5117 0.1566 0.043 Uiso 1 1 calc R . .
C100 C 0.41756(14) 0.3837(4) 0.16328(8) 0.0354(9) Uani 1 1 d . . .
H100 H 0.4426 0.4514 0.1632 0.042 Uiso 1 1 calc R . .
C101 C 0.43066(13) 0.2499(4) 0.16721(7) 0.0282(8) Uani 1 1 d . . .
C102 C 0.39377(13) 0.1513(4) 0.16668(8) 0.0346(9) Uani 1 1 d . . .
H102 H 0.4027 0.0585 0.1685 0.042 Uiso 1 1 calc R . .
C103 C 0.34417(13) 0.1878(4) 0.16354(8) 0.0354(9) Uani 1 1 d . . .
H103 H 0.3192 0.1200 0.1638 0.042 Uiso 1 1 calc R . .
C104 C 0.50510(13) 0.1784(4) 0.19661(7) 0.0313(8) Uani 1 1 d . . .
C105 C 0.47396(12) 0.1877(4) 0.22119(7) 0.0285(8) Uani 1 1 d . . .
C106 C 0.47468(13) 0.3044(4) 0.23753(7) 0.0331(9) Uani 1 1 d . . .
H106 H 0.4942 0.3796 0.2327 0.040 Uiso 1 1 calc R . .
C107 C 0.44743(13) 0.3124(4) 0.26057(7) 0.0309(8) Uani 1 1 d . . .
H107 H 0.4487 0.3918 0.2718 0.037 Uiso 1 1 calc R . .
C108 C 0.41830(12) 0.2038(3) 0.26717(7) 0.0263(8) Uani 1 1 d . . .
C109 C 0.41782(13) 0.0858(4) 0.25144(7) 0.0306(8) Uani 1 1 d . . .
H109 H 0.3984 0.0106 0.2563 0.037 Uiso 1 1 calc R . .
C110 C 0.44582(13) 0.0784(4) 0.22862(7) 0.0328(9) Uani 1 1 d . . .
H110 H 0.4457 -0.0026 0.2179 0.039 Uiso 1 1 calc R . .
C111 C 0.33758(13) 0.2166(4) 0.28714(7) 0.0300(8) Uani 1 1 d . . .
C112 C 0.19615(12) 0.3927(4) 0.17565(8) 0.0319(8) Uani 1 1 d . . .
H11A H 0.1777 0.3256 0.1861 0.038 Uiso 1 1 calc R . .
H11B H 0.1832 0.3881 0.1558 0.038 Uiso 1 1 calc R . .
C113 C 0.18657(14) 0.5335(4) 0.18684(8) 0.0355(9) Uani 1 1 d . . .
H11C H 0.2029 0.5415 0.2060 0.043 Uiso 1 1 calc R . .
H11D H 0.1503 0.5457 0.1879 0.043 Uiso 1 1 calc R . .
C114 C 0.20585(15) 0.6457(4) 0.16878(9) 0.0474(11) Uani 1 1 d . . .
H11E H 0.2415 0.6326 0.1671 0.071 Uiso 1 1 calc R . .
H11F H 0.2004 0.7337 0.1775 0.071 Uiso 1 1 calc R . .
H11G H 0.1880 0.6429 0.1502 0.071 Uiso 1 1 calc R . .
C115 C 0.51066(14) 0.2074(4) 0.14635(8) 0.0385(9) Uani 1 1 d D . .
H11H H 0.5456 0.2361 0.1510 0.046 Uiso 1 1 calc R A 1
H11I H 0.4954 0.2680 0.1316 0.046 Uiso 1 1 calc R A 1
C118 C 0.41369(13) 0.1824(4) 0.31862(7) 0.0314(8) Uani 1 1 d . . .
H11O H 0.3909 0.2044 0.3331 0.038 Uiso 1 1 calc R . .
H11P H 0.4431 0.2423 0.3216 0.038 Uiso 1 1 calc R . .
C119 C 0.43054(13) 0.0360(4) 0.32230(8) 0.0330(9) Uani 1 1 d . . .
H11Q H 0.4515 0.0271 0.3401 0.040 Uiso 1 1 calc R . .
H11R H 0.4512 0.0113 0.3069 0.040 Uiso 1 1 calc R . .
C120 C 0.38666(15) -0.0618(4) 0.32237(9) 0.0474(11) Uani 1 1 d . . .
H12A H 0.3678 -0.0429 0.3385 0.071 Uiso 1 1 calc R . .
H12B H 0.3991 -0.1550 0.3235 0.071 Uiso 1 1 calc R . .
H12C H 0.3649 -0.0502 0.3051 0.071 Uiso 1 1 calc R . .
C121 C 0.09454(14) 0.6806(4) 0.48303(8) 0.0369(9) Uani 1 1 d . . .
C122 C 0.07449(16) 0.7189(4) 0.45624(8) 0.0424(10) Uani 1 1 d . . .
H122 H 0.0415 0.7534 0.4537 0.051 Uiso 1 1 calc R . .
C123 C 0.10277(18) 0.7065(4) 0.43360(9) 0.0515(12) Uani 1 1 d . . .
H123 H 0.0887 0.7320 0.4156 0.062 Uiso 1 1 calc R . .
C124 C 0.15067(18) 0.6579(4) 0.43663(9) 0.0511(12) Uani 1 1 d . . .
H124 H 0.1697 0.6497 0.4209 0.061 Uiso 1 1 calc R . .
C125 C 0.17057(16) 0.6212(4) 0.46301(9) 0.0436(10) Uani 1 1 d . . .
H125 H 0.2037 0.5874 0.4654 0.052 Uiso 1 1 calc R . .
C126 C 0.14300(14) 0.6330(4) 0.48591(8) 0.0366(9) Uani 1 1 d . . .
H126 H 0.1575 0.6081 0.5039 0.044 Uiso 1 1 calc R . .
C127 C 0.06360(18) 0.6869(5) 0.50746(10) 0.0600(13) Uani 1 1 d . . .
H12D H 0.0789 0.6306 0.5227 0.090 Uiso 1 1 calc R . .
H12E H 0.0300 0.6533 0.5019 0.090 Uiso 1 1 calc R . .
H12F H 0.0616 0.7808 0.5139 0.090 Uiso 1 1 calc R . .
C128 C 0.14838(15) 0.2997(4) 0.30701(8) 0.0369(9) Uani 1 1 d . . .
C129 C 0.09930(15) 0.3416(4) 0.30145(9) 0.0416(10) Uani 1 1 d . . .
H129 H 0.0773 0.3401 0.3160 0.050 Uiso 1 1 calc R . .
C130 C 0.08207(15) 0.3855(4) 0.27506(8) 0.0416(10) Uani 1 1 d . . .
H130 H 0.0484 0.4139 0.2716 0.050 Uiso 1 1 calc R . .
C131 C 0.11304(16) 0.3885(4) 0.25378(8) 0.0433(10) Uani 1 1 d . . .
H131 H 0.1011 0.4188 0.2357 0.052 Uiso 1 1 calc R . .
C132 C 0.16153(15) 0.3474(4) 0.25898(8) 0.0404(10) Uani 1 1 d . . .
H132 H 0.1831 0.3486 0.2443 0.048 Uiso 1 1 calc R . .
C133 C 0.17932(14) 0.3043(3) 0.28525(8) 0.0344(9) Uani 1 1 d . . .
H133 H 0.2132 0.2774 0.2885 0.041 Uiso 1 1 calc R . .
C134 C 0.1672(2) 0.2491(5) 0.33551(9) 0.0703(15) Uani 1 1 d . . .
H13A H 0.1392 0.2409 0.3473 0.105 Uiso 1 1 calc R . .
H13B H 0.1917 0.3130 0.3441 0.105 Uiso 1 1 calc R . .
H13C H 0.1829 0.1603 0.3337 0.105 Uiso 1 1 calc R . .
C135 C 0.40278(15) 0.3039(4) 0.03126(10) 0.0504(12) Uani 1 1 d . . .
C136 C 0.35554(14) 0.3572(4) 0.02742(9) 0.0382(9) Uani 1 1 d . . .
H136 H 0.3434 0.3879 0.0094 0.046 Uiso 1 1 calc R . .
C137 C 0.32569(18) 0.3668(4) 0.04909(10) 0.0561(12) Uani 1 1 d . . .
H137 H 0.2935 0.4054 0.0456 0.067 Uiso 1 1 calc R . .
C138 C 0.3401(3) 0.3240(5) 0.07490(11) 0.0799(18) Uani 1 1 d . . .
H138 H 0.3183 0.3311 0.0894 0.096 Uiso 1 1 calc R . .
C139 C 0.3859(3) 0.2708(6) 0.08005(12) 0.095(2) Uani 1 1 d . . .
H139 H 0.3963 0.2414 0.0985 0.114 Uiso 1 1 calc R . .
C140 C 0.4188(2) 0.2574(4) 0.05894(14) 0.083(2) Uani 1 1 d . . .
H140 H 0.4508 0.2185 0.0629 0.100 Uiso 1 1 calc R . .
C141 C 0.4360(2) 0.2976(6) 0.00777(15) 0.096(2) Uani 1 1 d . . .
H14A H 0.4380 0.2040 0.0012 0.144 Uiso 1 1 calc R . .
H14B H 0.4694 0.3293 0.0144 0.144 Uiso 1 1 calc R . .
H14C H 0.4224 0.3554 -0.0076 0.144 Uiso 1 1 calc R . .
C142 C 0.65398(15) 0.2595(4) 0.26913(9) 0.0463(11) Uani 1 1 d . . .
C143 C 0.60562(15) 0.2123(4) 0.26806(9) 0.0425(10) Uani 1 1 d . . .
H143 H 0.5899 0.1806 0.2508 0.051 Uiso 1 1 calc R . .
C144 C 0.57977(18) 0.2108(4) 0.29191(11) 0.0596(13) Uani 1 1 d . . .
H144 H 0.5465 0.1784 0.2908 0.072 Uiso 1 1 calc R . .
C145 C 0.6020(2) 0.2559(5) 0.31717(10) 0.0754(17) Uani 1 1 d . . .
H145 H 0.5846 0.2544 0.3336 0.090 Uiso 1 1 calc R . .
C146 C 0.6503(2) 0.3033(5) 0.31776(12) 0.0799(18) Uani 1 1 d . . .
H146 H 0.6663 0.3347 0.3349 0.096 Uiso 1 1 calc R . .
C147 C 0.67555(19) 0.3062(4) 0.29426(11) 0.0627(14) Uani 1 1 d . . .
H147 H 0.7085 0.3409 0.2953 0.075 Uiso 1 1 calc R . .
C148 C 0.6824(2) 0.2582(5) 0.24344(12) 0.0777(16) Uani 1 1 d . . .
H14D H 0.6934 0.3503 0.2395 0.117 Uiso 1 1 calc R . .
H14E H 0.6607 0.2245 0.2275 0.117 Uiso 1 1 calc R . .
H14F H 0.7115 0.1989 0.2466 0.117 Uiso 1 1 calc R . .
C116 C 0.5088(3) 0.0549(9) 0.13595(17) 0.0359(18) Uiso 0.50 1 d PD B 1
H11J H 0.5247 -0.0044 0.1507 0.043 Uiso 0.50 1 calc PR B 1
H11K H 0.4736 0.0261 0.1323 0.043 Uiso 0.50 1 calc PR B 1
C16A C 0.5000(3) 0.1064(9) 0.12457(19) 0.050(2) Uiso 0.50 1 d PD B 2
H16A H 0.5215 0.1208 0.1090 0.060 Uiso 0.50 1 calc PR B 2
H16B H 0.4647 0.1118 0.1171 0.060 Uiso 0.50 1 calc PR B 2
C117 C 0.5354(3) 0.0401(9) 0.10957(16) 0.046(2) Uiso 0.50 1 d PD B 1
H11L H 0.5169 0.0890 0.0943 0.068 Uiso 0.50 1 calc PR B 1
H11M H 0.5374 -0.0560 0.1047 0.068 Uiso 0.50 1 calc PR B 1
H11N H 0.5690 0.0776 0.1127 0.068 Uiso 0.50 1 calc PR B 1
C17A C 0.5108(3) -0.0285(10) 0.13810(18) 0.051(2) Uiso 0.50 1 d PD B 2
H17A H 0.5450 -0.0296 0.1467 0.076 Uiso 0.50 1 calc PR B 2
H17B H 0.5066 -0.1000 0.1239 0.076 Uiso 0.50 1 calc PR B 2
H17C H 0.4876 -0.0441 0.1525 0.076 Uiso 0.50 1 calc PR B 2

loop_
_atom_site_aniso_label
_atom_site_aniso_U_11
_atom_site_aniso_U_22
_atom_site_aniso_U_33
_atom_site_aniso_U_23
_atom_site_aniso_U_13
_atom_site_aniso_U_12
O1 0.0354(16) 0.074(2) 0.0347(15) 0.0021(14) 0.0042(12) -0.0137(15)
N1 0.0309(17) 0.0379(18) 0.0264(17) -0.0004(14) 0.0011(13) 0.0033(14)
C1 0.043(2) 0.033(2) 0.028(2) -0.0014(17) -0.0106(17) -0.0017(18)
O2 0.0408(16) 0.0540(18) 0.0465(17) -0.0108(14) 0.0159(14) -0.0058(13)
N2 0.0344(18) 0.0282(17) 0.0291(17) -0.0008(13) 0.0057(14) -0.0054(13)
C2 0.058(3) 0.027(2) 0.035(2) -0.0037(17) -0.0124(19) 0.0027(19)
O3 0.060(2) 0.076(2) 0.0399(17) -0.0106(16) -0.0134(15) -0.0272(17)
N3 0.0346(18) 0.0302(18) 0.0421(19) -0.0001(15) -0.0126(15) -0.0032(14)
C3 0.045(2) 0.034(2) 0.036(2) -0.0026(18) -0.0057(18) 0.0059(19)
O4 0.0349(14) 0.0434(16) 0.0281(14) 0.0045(12) 0.0087(12) 0.0047(12)
N4 0.0306(17) 0.0234(16) 0.0200(15) -0.0025(12) 0.0031(12) 0.0035(12)
C4 0.036(2) 0.033(2) 0.0221(19) 0.0000(16) -0.0029(16) 0.0059(17)
O5 0.0341(15) 0.0518(17) 0.0283(14) 0.0114(12) -0.0038(11) 0.0039(12)
N5 0.0240(15) 0.0277(16) 0.0233(16) 0.0007(12) -0.0038(13) 0.0033(12)
C5 0.035(2) 0.028(2) 0.038(2) -0.0032(17) -0.0053(17) -0.0001(17)
O6 0.0236(14) 0.0510(17) 0.0338(14) 0.0005(12) 0.0008(11) 0.0048(12)
N6 0.0239(15) 0.0281(16) 0.0246(16) 0.0009(13) 0.0037(12) 0.0071(13)
C6 0.036(2) 0.039(2) 0.037(2) -0.0049(18) -0.0034(18) 0.0056(18)
O7 0.0325(15) 0.0594(18) 0.0357(15) -0.0015(13) 0.0007(12) 0.0130(13)
N7 0.0243(16) 0.0309(17) 0.0252(16) -0.0012(13) 0.0044(12) -0.0040(13)
C7 0.028(2) 0.033(2) 0.032(2) 0.0011(17) -0.0025(17) 0.0031(17)
O8 0.0412(16) 0.0583(19) 0.0360(15) 0.0111(13) 0.0112(13) -0.0062(14)
N8 0.0341(18) 0.0306(17) 0.0251(16) 0.0080(13) 0.0058(13) 0.0027(13)
C8 0.0260(19) 0.032(2) 0.0248(19) -0.0003(16) -0.0031(15) -0.0002(16)
O9 0.0392(16) 0.071(2) 0.0324(15) 0.0165(14) -0.0008(12) 0.0112(14)
N9 0.0270(16) 0.0347(18) 0.0293(17) -0.0001(13) -0.0015(13) 0.0004(13)
C9 0.032(2) 0.032(2) 0.029(2) -0.0002(16) 0.0000(16) 0.0072(16)
O10 0.0430(16) 0.0662(19) 0.0296(15) 0.0118(13) -0.0036(12) 0.0152(14)
N10 0.0252(16) 0.0266(16) 0.0259(16) 0.0024(12) -0.0018(12) 0.0020(12)
C10 0.034(2) 0.027(2) 0.034(2) 0.0053(16) -0.0018(17) -0.0001(16)
O11 0.0256(14) 0.075(2) 0.0408(16) 0.0046(14) 0.0018(12) 0.0087(13)
N11 0.0261(16) 0.0328(17) 0.0298(16) -0.0042(13) 0.0011(13) -0.0001(13)
C11 0.0271(19) 0.026(2) 0.0253(19) -0.0015(15) -0.0009(15) -0.0053(15)
O12 0.0355(15) 0.0585(18) 0.0284(14) 0.0089(13) 0.0053(11) 0.0102(13)
N12 0.0294(16) 0.0302(17) 0.0221(15) 0.0015(13) -0.0014(12) 0.0012(13)
C12 0.0271(19) 0.024(2) 0.035(2) -0.0024(16) 0.0031(16) 0.0030(15)
C13 0.030(2) 0.028(2) 0.030(2) 0.0053(16) -0.0003(16) -0.0021(16)
C14 0.039(2) 0.026(2) 0.038(2) -0.0021(17) 0.0089(18) -0.0023(17)
C15 0.027(2) 0.029(2) 0.041(2) -0.0020(17) 0.0089(17) -0.0018(16)
C16 0.033(2) 0.027(2) 0.045(2) -0.0046(18) 0.0092(18) 0.0017(17)
C17 0.027(2) 0.029(2) 0.047(2) 0.0045(18) 0.0011(17) 0.0037(16)
C18 0.029(2) 0.028(2) 0.040(2) 0.0016(17) -0.0036(17) -0.0026(16)
C19 0.038(2) 0.024(2) 0.045(2) -0.0072(17) -0.0074(18) 0.0008(17)
C20 0.035(2) 0.025(2) 0.042(2) 0.0017(17) -0.0059(18) 0.0038(16)
C21 0.046(2) 0.033(2) 0.037(2) 0.0002(18) -0.013(2) -0.0073(18)
C22 0.042(2) 0.039(2) 0.029(2) 0.0021(17) 0.0058(17) 0.0075(18)
C23 0.066(3) 0.048(3) 0.034(2) 0.008(2) 0.007(2) 0.016(2)
C24 0.089(4) 0.045(3) 0.039(3) 0.011(2) 0.011(2) 0.005(2)
C25 0.044(2) 0.035(2) 0.026(2) 0.0064(16) 0.0017(17) -0.0030(18)
C26 0.055(3) 0.047(3) 0.029(2) -0.0017(18) -0.0054(19) -0.013(2)
C27 0.081(3) 0.043(3) 0.050(3) -0.012(2) -0.004(2) -0.005(2)
C28 0.045(3) 0.050(3) 0.058(3) 0.007(2) -0.016(2) -0.019(2)
C29 0.042(3) 0.086(4) 0.070(3) 0.024(3) -0.003(2) -0.002(3)
C30 0.076(4) 0.066(4) 0.101(4) 0.014(3) -0.003(3) -0.020(3)
C31 0.0229(18) 0.027(2) 0.0227(18) 0.0049(15) -0.0037(14) 0.0020(15)
C32 0.033(2) 0.0225(19) 0.0267(19) -0.0017(15) 0.0019(16) 0.0008(16)
C33 0.0282(19) 0.0230(19) 0.0257(19) 0.0042(15) 0.0048(15) -0.0038(15)
C34 0.0264(19) 0.0243(19) 0.0178(17) 0.0012(14) -0.0004(14) 0.0076(15)
C35 0.0277(19) 0.0215(19) 0.0279(19) -0.0038(15) -0.0027(16) 0.0003(15)
C36 0.0213(18) 0.027(2) 0.0282(19) 0.0018(15) -0.0010(15) -0.0047(15)
C37 0.031(2) 0.0213(19) 0.0255(19) -0.0003(15) 0.0069(16) 0.0003(15)
C38 0.0235(18) 0.0223(19) 0.0252(19) 0.0003(15) 0.0044(15) 0.0051(15)
C39 0.0278(19) 0.0200(19) 0.035(2) 0.0049(16) 0.0071(16) -0.0012(15)
C40 0.0228(18) 0.0217(19) 0.030(2) -0.0009(15) 0.0016(15) 0.0013(14)
C41 0.0219(18) 0.0260(19) 0.0233(18) -0.0007(15) 0.0007(14) 0.0028(15)
C42 0.0295(19) 0.0198(18) 0.028(2) 0.0048(15) -0.0025(15) -0.0031(15)
C43 0.0279(19) 0.0233(19) 0.0275(19) -0.0027(15) 0.0003(15) -0.0032(15)
C44 0.0286(19) 0.0206(19) 0.026(2) 0.0028(15) -0.0040(16) -0.0034(15)
C45 0.0250(19) 0.033(2) 0.0178(18) -0.0002(15) 0.0024(14) 0.0007(16)
C46 0.028(2) 0.0240(19) 0.031(2) 0.0000(15) -0.0005(16) 0.0006(16)
C47 0.027(2) 0.028(2) 0.034(2) -0.0051(16) -0.0002(16) -0.0052(16)
C48 0.029(2) 0.032(2) 0.0171(17) 0.0010(15) 0.0038(15) 0.0042(16)
C49 0.031(2) 0.0233(19) 0.034(2) 0.0010(16) -0.0004(16) -0.0001(16)
C50 0.027(2) 0.026(2) 0.032(2) -0.0004(16) 0.0004(16) -0.0047(16)
C51 0.027(2) 0.0253(19) 0.025(2) 0.0027(15) 0.0004(16) 0.0004(15)
C52 0.036(2) 0.038(2) 0.0226(19) -0.0049(16) -0.0025(16) -0.0028(17)
C53 0.035(2) 0.053(3) 0.024(2) 0.0043(18) -0.0027(16) 0.0128(19)
C54 0.062(3) 0.039(2) 0.046(3) 0.015(2) -0.001(2) 0.007(2)
C55 0.0249(19) 0.030(2) 0.031(2) 0.0028(16) -0.0050(15) 0.0008(15)
C56 0.026(2) 0.028(2) 0.044(2) 0.0058(17) 0.0043(17) 0.0009(16)
C57 0.032(2) 0.038(2) 0.069(3) 0.007(2) 0.003(2) 0.0078(18)
C58 0.034(2) 0.033(2) 0.032(2) -0.0062(17) 0.0046(16) 0.0072(17)
C59 0.032(2) 0.047(2) 0.028(2) -0.0080(18) -0.0005(16) 0.0059(18)
C60 0.054(3) 0.053(3) 0.031(2) 0.0012(19) 0.0110(19) 0.003(2)
C61 0.0269(19) 0.035(2) 0.0209(18) -0.0001(15) 0.0007(15) 0.0000(16)
C62 0.030(2) 0.030(2) 0.0244(19) -0.0038(15) 0.0017(15) -0.0070(16)
C63 0.029(2) 0.027(2) 0.0248(19) -0.0035(15) 0.0021(15) 0.0014(16)
C64 0.0260(19) 0.027(2) 0.0163(17) -0.0013(14) 0.0009(14) -0.0015(15)
C65 0.031(2) 0.028(2) 0.0265(19) -0.0003(15) 0.0016(16) -0.0061(16)
C66 0.037(2) 0.030(2) 0.0253(19) 0.0044(16) -0.0007(16) 0.0034(17)
C67 0.026(2) 0.036(2) 0.028(2) -0.0067(17) -0.0017(16) 0.0004(17)
C68 0.0287(19) 0.030(2) 0.0211(18) -0.0018(15) -0.0007(15) 0.0006(16)
C69 0.037(2) 0.029(2) 0.035(2) -0.0050(17) 0.0044(17) 0.0045(17)
C70 0.045(2) 0.025(2) 0.033(2) 0.0000(17) 0.0049(18) 0.0000(17)
C71 0.031(2) 0.031(2) 0.0241(19) 0.0016(16) 0.0027(16) 0.0037(16)
C72 0.037(2) 0.027(2) 0.0245(19) -0.0030(15) 0.0044(16) 0.0055(16)
C73 0.033(2) 0.026(2) 0.029(2) 0.0005(16) 0.0031(16) 0.0001(16)
C74 0.038(2) 0.0230(19) 0.0250(19) -0.0017(15) 0.0088(17) -0.0090(16)
C75 0.0253(19) 0.0251(19) 0.0285(19) -0.0029(15) 0.0079(15) -0.0033(15)
C76 0.037(2) 0.0203(19) 0.030(2) -0.0027(16) 0.0074(16) -0.0035(16)
C77 0.030(2) 0.0226(19) 0.030(2) -0.0088(16) 0.0055(16) -0.0060(15)
C78 0.0245(19) 0.027(2) 0.0278(19) -0.0015(15) 0.0054(15) 0.0009(15)
C79 0.040(2) 0.0193(19) 0.036(2) -0.0033(16) 0.0025(17) -0.0039(16)
C80 0.038(2) 0.0228(19) 0.027(2) -0.0062(15) -0.0023(16) -0.0060(16)
C81 0.037(2) 0.037(2) 0.025(2) -0.0007(16) 0.0013(16) 0.0007(17)
C82 0.034(2) 0.033(2) 0.036(2) -0.0025(17) 0.0136(17) -0.0062(17)
C83 0.046(2) 0.048(3) 0.035(2) -0.0020(19) 0.0131(19) 0.003(2)
C84 0.064(3) 0.042(3) 0.048(3) -0.013(2) 0.013(2) -0.005(2)
C85 0.050(2) 0.039(2) 0.032(2) 0.0139(18) 0.0081(18) 0.0104(19)
C86 0.043(2) 0.069(3) 0.036(2) 0.017(2) -0.0009(19) 0.015(2)
C87 0.077(3) 0.067(3) 0.039(3) -0.005(2) -0.018(2) 0.005(3)
C88 0.026(2) 0.036(2) 0.043(2) 0.0022(18) -0.0020(17) -0.0003(16)
C89 0.030(2) 0.033(2) 0.079(3) 0.001(2) 0.004(2) 0.0038(18)
C90 0.039(3) 0.044(3) 0.115(4) -0.001(3) 0.004(3) 0.006(2)
C91 0.0267(19) 0.029(2) 0.0255(19) 0.0026(16) 0.0035(15) 0.0084(16)
C92 0.032(2) 0.029(2) 0.033(2) -0.0005(16) -0.0035(16) -0.0026(16)
C93 0.034(2) 0.0243(19) 0.033(2) 0.0056(16) -0.0020(17) 0.0012(16)
C94 0.0243(18) 0.0226(19) 0.0270(19) -0.0011(15) -0.0014(15) 0.0026(15)
C95 0.029(2) 0.025(2) 0.030(2) 0.0020(16) -0.0019(16) -0.0056(15)
C96 0.0279(19) 0.0234(19) 0.034(2) 0.0058(16) 0.0012(16) -0.0014(15)
C97 0.033(2) 0.030(2) 0.029(2) -0.0005(16) -0.0067(16) 0.0038(16)
C98 0.034(2) 0.031(2) 0.0230(19) 0.0004(15) 0.0001(15) 0.0021(17)
C99 0.039(2) 0.027(2) 0.041(2) 0.0021(17) -0.0054(18) 0.0011(18)
C100 0.037(2) 0.025(2) 0.044(2) -0.0014(17) 0.0011(18) -0.0077(17)
C101 0.0279(19) 0.032(2) 0.0241(19) -0.0023(16) -0.0002(15) 0.0020(16)
C102 0.033(2) 0.029(2) 0.041(2) 0.0011(17) -0.0021(17) -0.0014(17)
C103 0.027(2) 0.030(2) 0.048(2) 0.0046(18) -0.0026(17) -0.0020(16)
C104 0.029(2) 0.030(2) 0.035(2) -0.0037(16) -0.0004(16) -0.0038(16)
C105 0.0256(19) 0.030(2) 0.029(2) 0.0010(16) 0.0000(15) 0.0046(16)
C106 0.033(2) 0.030(2) 0.036(2) -0.0023(17) 0.0026(17) -0.0081(16)
C107 0.031(2) 0.027(2) 0.034(2) -0.0038(16) -0.0015(17) -0.0021(16)
C108 0.0259(19) 0.026(2) 0.0261(19) 0.0014(15) -0.0024(15) 0.0045(15)
C109 0.033(2) 0.025(2) 0.033(2) -0.0004(16) 0.0010(17) -0.0015(16)
C110 0.037(2) 0.028(2) 0.034(2) -0.0047(16) 0.0014(17) -0.0024(17)
C111 0.033(2) 0.028(2) 0.029(2) 0.0005(16) 0.0027(16) 0.0030(16)
C112 0.0256(19) 0.032(2) 0.037(2) 0.0045(17) -0.0038(16) 0.0016(16)
C113 0.029(2) 0.033(2) 0.044(2) 0.0037(18) -0.0006(17) 0.0054(16)
C114 0.046(3) 0.029(2) 0.067(3) 0.005(2) 0.008(2) 0.0017(19)
C115 0.030(2) 0.055(3) 0.031(2) -0.0115(19) 0.0013(17) -0.0006(18)
C118 0.033(2) 0.034(2) 0.0256(19) 0.0017(16) -0.0069(16) -0.0022(16)
C119 0.032(2) 0.039(2) 0.028(2) 0.0021(17) -0.0041(16) 0.0073(17)
C120 0.048(3) 0.038(2) 0.055(3) 0.009(2) -0.007(2) 0.005(2)
C121 0.044(2) 0.024(2) 0.043(2) -0.0025(17) 0.0043(19) -0.0061(17)
C122 0.052(3) 0.025(2) 0.048(3) 0.0018(18) -0.011(2) -0.0020(18)
C123 0.079(3) 0.034(2) 0.040(3) 0.0043(19) -0.007(2) -0.016(2)
C124 0.080(3) 0.034(2) 0.042(3) -0.010(2) 0.021(2) -0.019(2)
C125 0.047(2) 0.030(2) 0.055(3) -0.0055(19) 0.013(2) -0.0086(18)
C126 0.041(2) 0.027(2) 0.041(2) -0.0002(17) -0.0045(19) -0.0041(17)
C127 0.061(3) 0.056(3) 0.066(3) -0.005(2) 0.025(2) 0.004(2)
C128 0.057(3) 0.021(2) 0.033(2) -0.0013(16) 0.0023(19) 0.0026(18)
C129 0.045(2) 0.032(2) 0.050(3) -0.0103(19) 0.014(2) -0.0046(19)
C130 0.039(2) 0.031(2) 0.053(3) -0.0083(19) -0.008(2) -0.0015(18)
C131 0.066(3) 0.029(2) 0.033(2) -0.0006(17) -0.009(2) -0.006(2)
C132 0.057(3) 0.026(2) 0.040(2) -0.0044(18) 0.017(2) -0.0058(19)
C133 0.041(2) 0.021(2) 0.041(2) -0.0041(17) 0.0062(19) 0.0027(16)
C134 0.111(4) 0.064(3) 0.035(3) 0.006(2) 0.000(3) 0.028(3)
C135 0.041(3) 0.027(2) 0.082(3) -0.013(2) -0.004(2) -0.0049(19)
C136 0.038(2) 0.027(2) 0.048(2) -0.0020(18) -0.0085(19) -0.0045(17)
C137 0.065(3) 0.044(3) 0.059(3) -0.017(2) 0.005(3) -0.016(2)
C138 0.129(5) 0.053(3) 0.058(3) -0.015(3) 0.010(3) -0.040(3)
C139 0.170(7) 0.052(4) 0.056(4) 0.005(3) -0.035(4) -0.045(4)
C140 0.077(4) 0.024(2) 0.138(5) 0.000(3) -0.063(4) -0.002(2)
C141 0.066(4) 0.059(4) 0.168(6) -0.041(4) 0.044(4) -0.012(3)
C142 0.045(3) 0.032(2) 0.061(3) 0.010(2) -0.003(2) 0.0064(19)
C143 0.044(2) 0.030(2) 0.052(3) 0.0066(19) -0.006(2) 0.0044(18)
C144 0.055(3) 0.043(3) 0.082(4) 0.020(3) 0.014(3) 0.017(2)
C145 0.133(5) 0.047(3) 0.048(3) 0.017(2) 0.019(3) 0.043(3)
C146 0.127(5) 0.038(3) 0.067(4) -0.002(3) -0.040(4) 0.021(3)
C147 0.065(3) 0.035(3) 0.083(4) 0.006(3) -0.028(3) 0.003(2)
C148 0.075(4) 0.057(3) 0.105(4) 0.027(3) 0.034(3) 0.009(3)

loop_
_atom_type_symbol
_atom_type_description
_atom_type_scat_dispersion_real
_atom_type_scat_dispersion_imag
_atom_type_scat_source
C C 0.0033 0.0016 'International Tables Vol C Tables 4.2.6.8 and 6.1.1.4'
H H 0.0000 0.0000 'International Tables Vol C Tables 4.2.6.8 and 6.1.1.4'
N N 0.0061 0.0033 'International Tables Vol C Tables 4.2.6.8 and 6.1.1.4'
O O 0.0106 0.0060 'International Tables Vol C Tables 4.2.6.8 and 6.1.1.4'

loop_
_geom_angle_atom_site_label_1
_geom_angle_atom_site_label_2
_geom_angle_atom_site_label_3
_geom_angle
C7 N1 C4 122.0(3)
C7 N1 C22 119.3(3)
C4 N1 C22 118.1(3)
C6 C1 C2 119.0(4)
C6 C1 C21 121.8(3)
C2 C1 C21 119.2(3)
C14 N2 C11 119.9(3)
C14 N2 C25 121.1(3)
C11 N2 C25 117.7(3)
C3 C2 C1 120.8(4)
C21 N3 C18 122.7(3)
C21 N3 C28 118.8(3)
C18 N3 C28 116.6(3)
C2 C3 C4 120.0(4)
C37 N4 C34 120.0(3)
C37 N4 C52 121.6(3)
C34 N4 C52 117.4(3)
C3 C4 C5 119.6(3)
C3 C4 N1 120.3(3)
C5 C4 N1 120.1(3)
C44 N5 C41 122.2(3)
C44 N5 C55 120.5(3)
C41 N5 C55 116.7(3)
C6 C5 C4 120.3(3)
C51 N6 C48 120.8(3)
C51 N6 C58 120.7(3)
C48 N6 C58 118.4(3)
C5 C6 C1 120.2(4)
C67 N7 C64 122.1(3)
C67 N7 C82 119.1(3)
C64 N7 C82 117.6(3)
O1 C7 N1 121.8(3)
O1 C7 C8 120.7(3)
N1 C7 C8 117.4(3)
C74 N8 C71 122.8(3)
C74 N8 C85 119.6(3)
C71 N8 C85 117.2(3)
C9 C8 C13 119.0(3)
C9 C8 C7 121.3(3)
C13 C8 C7 119.6(3)
C81 N9 C78 122.0(3)
C81 N9 C88 118.7(3)
C78 N9 C88 117.0(3)
C8 C9 C10 121.0(3)
C97 N10 C94 121.8(3)
C97 N10 C112 120.9(3)
C94 N10 C112 117.1(3)
C9 C10 C11 119.1(3)
C104 N11 C101 122.5(3)
C104 N11 C115 120.1(3)
C101 N11 C115 117.3(3)
C12 C11 C10 120.0(3)
C12 C11 N2 119.8(3)
C10 C11 N2 120.2(3)
C111 N12 C108 120.9(3)
C111 N12 C118 121.0(3)
C108 N12 C118 116.9(3)
C13 C12 C11 120.2(3)
C12 C13 C8 120.6(3)
O2 C14 N2 122.9(3)
O2 C14 C15 121.5(3)
N2 C14 C15 115.6(3)
C16 C15 C20 118.7(3)
C16 C15 C14 120.7(3)
C20 C15 C14 120.5(3)
C17 C16 C15 121.0(3)
C16 C17 C18 119.8(3)
C17 C18 C19 120.3(3)
C17 C18 N3 120.6(3)
C19 C18 N3 119.1(3)
C20 C19 C18 119.4(3)
C19 C20 C15 120.8(3)
O3 C21 N3 122.6(4)
O3 C21 C1 120.7(4)
N3 C21 C1 116.6(3)
N1 C22 C23 112.7(3)
C22 C23 C24 110.8(3)
N2 C25 C26 112.9(3)
C27 C26 C25 113.7(3)
N3 C28 C29 109.5(3)
C30 C29 C28 110.7(4)
C32 C31 C36 119.1(3)
C32 C31 C51 117.5(3)
C36 C31 C51 123.2(3)
C33 C32 C31 120.8(3)
C32 C33 C34 119.8(3)
C35 C34 C33 120.1(3)
C35 C34 N4 121.0(3)
C33 C34 N4 118.9(3)
C36 C35 C34 119.5(3)
C35 C36 C31 120.6(3)
O4 C37 N4 123.4(3)
O4 C37 C38 121.3(3)
N4 C37 C38 115.2(3)
C43 C38 C39 119.4(3)
C43 C38 C37 119.1(3)
C39 C38 C37 121.5(3)
C40 C39 C38 120.7(3)
C39 C40 C41 119.4(3)
C42 C41 C40 120.7(3)
C42 C41 N5 119.4(3)
C40 C41 N5 119.9(3)
C41 C42 C43 119.5(3)
C38 C43 C42 120.4(3)
O5 C44 N5 123.0(3)
O5 C44 C45 121.0(3)
N5 C44 C45 116.0(3)
C46 C45 C50 119.2(3)
C46 C45 C44 120.1(3)
C50 C45 C44 120.7(3)
C47 C46 C45 119.6(3)
C48 C47 C46 120.8(3)
C47 C48 C49 119.9(3)
C47 C48 N6 119.4(3)
C49 C48 N6 120.7(3)
C50 C49 C48 119.6(3)
C49 C50 C45 120.8(3)
O6 C51 N6 123.1(3)
O6 C51 C31 120.6(3)
N6 C51 C31 116.0(3)
N4 C52 C53 112.6(3)
C54 C53 C52 113.5(3)
N5 C55 C56 113.2(3)
C55 C56 C57 111.5(3)
N6 C58 C59 113.2(3)
C60 C59 C58 115.5(3)
C66 C61 C62 118.7(3)
C66 C61 C81 119.8(3)
C62 C61 C81 121.4(3)
C63 C62 C61 120.3(3)
C62 C63 C64 119.7(3)
C65 C64 C63 119.9(3)
C65 C64 N7 120.2(3)
C63 C64 N7 119.9(3)
C64 C65 C66 120.1(3)
C61 C66 C65 121.0(3)
O7 C67 N7 122.0(3)
O7 C67 C68 120.4(3)
N7 C67 C68 117.6(3)
C69 C68 C73 119.0(3)
C69 C68 C67 120.2(3)
C73 C68 C67 120.7(3)
C68 C69 C70 120.3(3)
C71 C70 C69 120.5(3)
C70 C71 C72 119.3(3)
C70 C71 N8 119.6(3)
C72 C71 N8 121.1(3)
C73 C72 C71 120.4(3)
C72 C73 C68 120.3(3)
O8 C74 N8 122.4(3)
O8 C74 C75 120.1(3)
N8 C74 C75 117.4(3)
C80 C75 C76 118.5(3)
C80 C75 C74 122.7(3)
C76 C75 C74 118.7(3)
C77 C76 C75 121.1(3)
C76 C77 C78 119.9(3)
C77 C78 C79 119.8(3)
C77 C78 N9 120.1(3)
C79 C78 N9 120.1(3)
C78 C79 C80 119.5(3)
C75 C80 C79 121.0(3)
O9 C81 N9 121.7(3)
O9 C81 C61 120.9(3)
N9 C81 C61 117.3(3)
N7 C82 C83 112.3(3)
C84 C83 C82 113.7(3)
N8 C85 C86 113.0(3)
C87 C86 C85 114.2(3)
N9 C88 C89 113.2(3)
C90 C89 C88 110.4(3)
C92 C91 C96 119.1(3)
C92 C91 C111 121.2(3)
C96 C91 C111 119.7(3)
C91 C92 C93 120.5(3)
C94 C93 C92 119.8(3)
C93 C94 C95 120.1(3)
C93 C94 N10 120.4(3)
C95 C94 N10 119.5(3)
C96 C95 C94 119.9(3)
C95 C96 C91 120.6(3)
O10 C97 N10 122.8(3)
O10 C97 C98 120.4(3)
N10 C97 C98 116.8(3)
C99 C98 C103 118.4(3)
C99 C98 C97 119.8(3)
C103 C98 C97 121.8(3)
C98 C99 C100 121.3(3)
C101 C100 C99 119.8(3)
C100 C101 C102 119.7(3)
C100 C101 N11 119.6(3)
C102 C101 N11 120.7(3)
C103 C102 C101 120.2(3)
C102 C103 C98 120.6(3)
O11 C104 N11 122.2(3)
O11 C104 C105 120.9(3)
N11 C104 C105 116.9(3)
C110 C105 C106 118.9(3)
C110 C105 C104 120.5(3)
C106 C105 C104 120.6(3)
C107 C106 C105 121.0(3)
C106 C107 C108 119.3(3)
C107 C108 C109 120.5(3)
C107 C108 N12 120.5(3)
C109 C108 N12 119.0(3)
C110 C109 C108 119.6(3)
C109 C110 C105 120.6(3)
O12 C111 N12 122.9(3)
O12 C111 C91 120.8(3)
N12 C111 C91 116.3(3)
N10 C112 C113 112.7(3)
C112 C113 C114 112.8(3)
C16A C115 N11 121.9(5)
C16A C115 C116 28.9(4)
N11 C115 C116 106.8(4)
N12 C118 C119 113.4(3)
C118 C119 C120 112.2(3)
C126 C121 C122 118.1(4)
C126 C121 C127 121.2(4)
C122 C121 C127 120.6(4)
C123 C122 C121 120.0(4)
C124 C123 C122 121.4(4)
C123 C124 C125 118.6(4)
C126 C125 C124 120.9(4)
C125 C126 C121 120.9(4)
C133 C128 C129 117.8(4)
C133 C128 C134 121.1(4)
C129 C128 C134 121.1(4)
C130 C129 C128 120.8(4)
C131 C130 C129 120.7(4)
C132 C131 C130 119.1(4)
C131 C132 C133 120.8(4)
C132 C133 C128 120.8(4)
C136 C135 C140 116.7(5)
C136 C135 C141 121.3(5)
C140 C135 C141 122.0(5)
C137 C136 C135 121.3(4)
C138 C137 C136 122.6(5)
C137 C138 C139 119.1(6)
C138 C139 C140 121.8(5)
C139 C140 C135 118.5(5)
C147 C142 C143 118.4(4)
C147 C142 C148 121.1(4)
C143 C142 C148 120.5(4)
C142 C143 C144 120.6(4)
C145 C144 C143 120.6(5)
C146 C145 C144 117.9(5)
C147 C146 C145 121.6(5)
C146 C147 C142 121.0(5)
C117 C116 C115 110.5(6)
C115 C16A C17A 106.2(7)

loop_
_geom_bond_atom_site_label_1
_geom_bond_atom_site_label_2
_geom_bond_distance
O1 C7 1.225(4)
N1 C7 1.359(4)
N1 C4 1.442(5)
N1 C22 1.475(5)
C1 C6 1.389(5)
C1 C2 1.390(5)
C1 C21 1.506(5)
O2 C14 1.229(4)
N2 C14 1.373(5)
N2 C11 1.440(4)
N2 C25 1.471(4)
C2 C3 1.380(5)
O3 C21 1.222(4)
N3 C21 1.351(5)
N3 C18 1.451(5)
N3 C28 1.466(5)
C3 C4 1.381(5)
O4 C37 1.227(4)
N4 C37 1.365(4)
N4 C34 1.441(4)
N4 C52 1.475(4)
C4 C5 1.390(5)
O5 C44 1.233(4)
N5 C44 1.347(4)
N5 C41 1.451(4)
N5 C55 1.471(4)
C5 C6 1.380(5)
O6 C51 1.231(4)
N6 C51 1.364(4)
N6 C48 1.439(4)
N6 C58 1.479(4)
O7 C67 1.236(4)
N7 C67 1.365(4)
N7 C64 1.438(4)
N7 C82 1.481(4)
C7 C8 1.502(5)
O8 C74 1.226(4)
N8 C74 1.358(4)
N8 C71 1.443(4)
N8 C85 1.481(4)
C8 C9 1.384(5)
C8 C13 1.389(5)
O9 C81 1.231(4)
N9 C81 1.365(5)
N9 C78 1.448(4)
N9 C88 1.461(4)
C9 C10 1.391(5)
O10 C97 1.231(4)
N10 C97 1.353(4)
N10 C94 1.448(4)
N10 C112 1.480(4)
C10 C11 1.391(5)
O11 C104 1.227(4)
N11 C104 1.359(4)
N11 C101 1.445(4)
N11 C115 1.464(5)
C11 C12 1.383(5)
O12 C111 1.227(4)
N12 C111 1.363(4)
N12 C108 1.453(4)
N12 C118 1.471(4)
C12 C13 1.377(5)
C14 C15 1.493(5)
C15 C16 1.393(5)
C15 C20 1.394(5)
C16 C17 1.379(5)
C17 C18 1.388(5)
C18 C19 1.392(5)
C19 C20 1.387(5)
C22 C23 1.515(5)
C23 C24 1.520(6)
C25 C26 1.527(5)
C26 C27 1.505(6)
C28 C29 1.596(7)
C29 C30 1.468(7)
C31 C32 1.385(5)
C31 C36 1.395(5)
C31 C51 1.503(5)
C32 C33 1.380(5)
C33 C34 1.390(5)
C34 C35 1.390(5)
C35 C36 1.386(5)
C37 C38 1.501(5)
C38 C43 1.389(5)
C38 C39 1.394(5)
C39 C40 1.385(5)
C40 C41 1.389(5)
C41 C42 1.388(5)
C42 C43 1.391(5)
C44 C45 1.503(5)
C45 C46 1.392(5)
C45 C50 1.395(5)
C46 C47 1.390(5)
C47 C48 1.382(5)
C48 C49 1.385(5)
C49 C50 1.385(5)
C52 C53 1.518(5)
C53 C54 1.511(6)
C55 C56 1.515(5)
C56 C57 1.535(5)
C58 C59 1.511(5)
C59 C60 1.505(6)
C61 C66 1.385(5)
C61 C62 1.402(5)
C61 C81 1.497(5)
C62 C63 1.390(5)
C63 C64 1.397(5)
C64 C65 1.375(5)
C65 C66 1.388(5)
C67 C68 1.503(5)
C68 C69 1.384(5)
C68 C73 1.398(5)
C69 C70 1.386(5)
C70 C71 1.382(5)
C71 C72 1.387(5)
C72 C73 1.380(5)
C74 C75 1.498(5)
C75 C80 1.384(5)
C75 C76 1.389(5)
C76 C77 1.378(5)
C77 C78 1.383(5)
C78 C79 1.389(5)
C79 C80 1.389(5)
C82 C83 1.522(5)
C83 C84 1.489(6)
C85 C86 1.501(6)
C86 C87 1.501(6)
C88 C89 1.523(5)
C89 C90 1.518(5)
C91 C92 1.384(5)
C91 C96 1.394(5)
C91 C111 1.508(5)
C92 C93 1.395(5)
C93 C94 1.381(5)
C94 C95 1.386(5)
C95 C96 1.382(5)
C97 C98 1.496(5)
C98 C99 1.385(5)
C98 C103 1.392(5)
C99 C100 1.386(5)
C100 C101 1.377(5)
C101 C102 1.390(5)
C102 C103 1.380(5)
C104 C105 1.505(5)
C105 C110 1.383(5)
C105 C106 1.394(5)
C106 C107 1.379(5)
C107 C108 1.381(5)
C108 C109 1.388(5)
C109 C110 1.382(5)
C112 C113 1.520(5)
C113 C114 1.524(5)
C115 C16A 1.456(9)
C115 C116 1.586(9)
C118 C119 1.521(5)
C119 C120 1.526(5)
C121 C126 1.383(5)
C121 C122 1.405(5)
C121 C127 1.494(6)
C122 C123 1.383(6)
C123 C124 1.373(6)
C124 C125 1.382(6)
C125 C126 1.381(5)
C128 C133 1.389(5)
C128 C129 1.390(5)
C128 C134 1.504(6)
C129 C130 1.383(6)
C130 C131 1.371(6)
C131 C132 1.371(6)
C132 C133 1.379(5)
C135 C136 1.375(5)
C135 C140 1.438(7)
C135 C141 1.497(7)
C136 C137 1.369(6)
C137 C138 1.336(7)
C138 C139 1.345(9)
C139 C140 1.406(9)
C142 C147 1.374(6)
C142 C143 1.381(6)
C142 C148 1.503(6)
C143 C144 1.388(6)
C144 C145 1.381(7)
C145 C146 1.379(8)
C146 C147 1.365(8)
C116 C117 1.512(10)
C16A C17A 1.500(11)
